data_4304202
loop_
_publ_author_name
'Wayne A. Chomitz'
'Seth F. Mickenberg'
'John Arnold'

_publ_section_title
;
First-Row Transition Metal-Halide Complexes Supported by a Monoanionic
[N2P2] Ligand
;
_journal_name_full 'Inorganic Chemistry'
_journal_page_first 373
_journal_page_last 380
_journal_paper_doi 10.1021/ic701670u
_journal_volume 47
_journal_year 2008
_chemical_formula_moiety 'C22 H51 Cl Co N2 P2 Si'
_chemical_formula_sum 'C22 H51 Cl Co N2 P2 Si'
_chemical_formula_weight 528.06
_chemical_name_systematic
; 
 ? 
;
_space_group_IT_number 14
_symmetry_cell_setting monoclinic
_symmetry_space_group_name_Hall '-P 2ybc'
_symmetry_space_group_name_H-M 'P 1 21/c 1'
_atom_sites_solution_hydrogens geom
_atom_sites_solution_primary direct
_atom_sites_solution_secondary difmap
_audit_creation_method SHELXL-97
_cell_angle_alpha 90.00
_cell_angle_beta 92.967(3)
_cell_angle_gamma 90.00
_cell_formula_units_Z 4
_cell_length_a 17.052(3)
_cell_length_b 11.340(2)
_cell_length_c 14.777(3)
_cell_measurement_reflns_used 3886
_cell_measurement_temperature 142(2)
_cell_measurement_theta_max 26.2
_cell_measurement_theta_min 3.5
_cell_volume 2853.6(9)
_computing_cell_refinement 'Bruker SAINT v7.07'
_computing_data_collection 'Bruker SMART v5.054d'
_computing_data_reduction 'Bruker SAINT v7.07'
_computing_structure_refinement 'SHELXL-97 (Sheldrick, 1997)'
_computing_structure_solution 'SHELXS-97 (Sheldrick, 1990)'
_diffrn_ambient_temperature 142(2)
_diffrn_measured_fraction_theta_full 0.932
_diffrn_measured_fraction_theta_max 0.932
_diffrn_measurement_device_type 'SMART 1000'
_diffrn_measurement_method '\w scans'
_diffrn_radiation_monochromator graphite
_diffrn_radiation_source 'fine-focus sealed tube'
_diffrn_radiation_type MoK\a
_diffrn_radiation_wavelength 0.71073
_diffrn_reflns_av_R_equivalents 0.0279
_diffrn_reflns_av_sigmaI/netI 0.0432
_diffrn_reflns_limit_h_max 18
_diffrn_reflns_limit_h_min -21
_diffrn_reflns_limit_k_max 14
_diffrn_reflns_limit_k_min -13
_diffrn_reflns_limit_l_max 11
_diffrn_reflns_limit_l_min -18
_diffrn_reflns_number 13323
_diffrn_reflns_theta_full 26.35
_diffrn_reflns_theta_max 26.34
_diffrn_reflns_theta_min 3.46
_diffrn_standards_decay_% 0
_diffrn_standards_interval_count 0
_diffrn_standards_interval_time 0
_diffrn_standards_number 0
_exptl_absorpt_coefficient_mu 0.861
_exptl_absorpt_correction_T_max 1.00
_exptl_absorpt_correction_T_min 0.89
_exptl_absorpt_correction_type empirical
_exptl_absorpt_process_details 'Blessing, 1995'
_exptl_crystal_colour 'blue-green dichromic'
_exptl_crystal_density_diffrn 1.229
_exptl_crystal_density_method 'not measured'
_exptl_crystal_description plate
_exptl_crystal_F_000 1140
_exptl_crystal_size_max 0.30
_exptl_crystal_size_mid 0.25
_exptl_crystal_size_min 0.06
_refine_diff_density_max 0.787
_refine_diff_density_min -0.442
_refine_diff_density_rms 0.089
_refine_ls_extinction_method none
_refine_ls_goodness_of_fit_ref 1.929
_refine_ls_hydrogen_treatment constr
_refine_ls_matrix_type full
_refine_ls_number_parameters 262
_refine_ls_number_reflns 5437
_refine_ls_number_restraints 0
_refine_ls_restrained_S_all 1.929
_refine_ls_R_factor_all 0.0752
_refine_ls_R_factor_gt 0.0559
_refine_ls_shift/su_max 0.001
_refine_ls_shift/su_mean 0.000
_refine_ls_structure_factor_coef Fsqd
_refine_ls_weighting_details 'calc w=1/[\s^2^(Fo^2^)+(0.0400P)^2^+0.0000P] where P=(Fo^2^+2Fc^2^)/3'
_refine_ls_weighting_scheme calc
_refine_ls_wR_factor_gt 0.1408
_refine_ls_wR_factor_ref 0.1439
_reflns_number_gt 4221
_reflns_number_total 5437
_reflns_threshold_expression >2sigma(I)
_cod_data_source_file ic701670u-file001.cif
_cod_data_source_block wac3119xs
_cod_original_cell_volume 2853.5(9)
_cod_database_code 4304202

loop_
_symmetry_equiv_pos_as_xyz
'x, y, z'
'-x, y+1/2, -z+1/2'
'-x, -y, -z'
'x, -y-1/2, z-1/2'

loop_
_atom_site_label
_atom_site_type_symbol
_atom_site_fract_x
_atom_site_fract_y
_atom_site_fract_z
_atom_site_U_iso_or_equiv
_atom_site_adp_type
_atom_site_occupancy
_atom_site_symmetry_multiplicity
_atom_site_calc_flag
_atom_site_refinement_flags
_atom_site_disorder_assembly
_atom_site_disorder_group
Co1 Co 0.26140(3) 0.61478(4) 0.31961(3) 0.02147(17) Uani 1 1 d . . .
Cl1 Cl 0.27807(7) 0.72463(10) 0.18955(7) 0.0363(3) Uani 1 1 d . . .
Si1 Si 0.25025(7) 0.37823(10) 0.39662(8) 0.0270(3) Uani 1 1 d . . .
P1 P 0.14990(6) 0.70684(9) 0.38238(7) 0.0253(3) Uani 1 1 d . . .
P2 P 0.37833(6) 0.66948(9) 0.40584(7) 0.0231(2) Uani 1 1 d . . .
N1 N 0.24463(19) 0.4465(3) 0.2948(2) 0.0289(8) Uani 1 1 d . . .
N2 N 0.24906(18) 0.5000(3) 0.4715(2) 0.0240(7) Uani 1 1 d . . .
C1 C 0.2352(2) 0.3920(4) 0.2046(3) 0.0301(10) Uani 1 1 d . . .
C2 C 0.2217(4) 0.2583(4) 0.2095(3) 0.0547(14) Uani 1 1 d . . .
H2A H 0.1754 0.2424 0.2443 0.082 Uiso 1 1 calc R . .
H2B H 0.2678 0.2206 0.2394 0.082 Uiso 1 1 calc R . .
H2C H 0.2132 0.2266 0.1481 0.082 Uiso 1 1 calc R . .
C3 C 0.3070(3) 0.4141(5) 0.1501(3) 0.0469(13) Uani 1 1 d . . .
H3A H 0.3164 0.4991 0.1461 0.070 Uiso 1 1 calc R . .
H3B H 0.2980 0.3815 0.0891 0.070 Uiso 1 1 calc R . .
H3C H 0.3528 0.3759 0.1802 0.070 Uiso 1 1 calc R . .
C4 C 0.1632(3) 0.4445(5) 0.1540(3) 0.0447(12) Uani 1 1 d . . .
H4A H 0.1697 0.5301 0.1491 0.067 Uiso 1 1 calc R . .
H4B H 0.1163 0.4272 0.1873 0.067 Uiso 1 1 calc R . .
H4C H 0.1575 0.4101 0.0932 0.067 Uiso 1 1 calc R . .
C5 C 0.3412(3) 0.2860(4) 0.4220(3) 0.0406(12) Uani 1 1 d . . .
H5A H 0.3880 0.3325 0.4100 0.061 Uiso 1 1 calc R . .
H5B H 0.3394 0.2157 0.3833 0.061 Uiso 1 1 calc R . .
H5C H 0.3433 0.2620 0.4858 0.061 Uiso 1 1 calc R . .
C6 C 0.1662(3) 0.2760(4) 0.4232(3) 0.0489(13) Uani 1 1 d . . .
H6A H 0.1162 0.3172 0.4118 0.073 Uiso 1 1 calc R . .
H6B H 0.1716 0.2520 0.4869 0.073 Uiso 1 1 calc R . .
H6C H 0.1676 0.2059 0.3844 0.073 Uiso 1 1 calc R . .
C7 C 0.1733(2) 0.5300(4) 0.5092(3) 0.0304(10) Uani 1 1 d . . .
H7A H 0.1751 0.5074 0.5740 0.037 Uiso 1 1 calc R . .
H7B H 0.1314 0.4829 0.4775 0.037 Uiso 1 1 calc R . .
C8 C 0.1518(2) 0.6604(4) 0.5012(3) 0.0278(9) Uani 1 1 d . . .
H8A H 0.1907 0.7081 0.5372 0.033 Uiso 1 1 calc R . .
H8B H 0.0996 0.6737 0.5257 0.033 Uiso 1 1 calc R . .
C9 C 0.1393(3) 0.8695(4) 0.3912(3) 0.0350(11) Uani 1 1 d . . .
H9A H 0.1856 0.8959 0.4304 0.042 Uiso 1 1 calc R . .
C10 C 0.0672(3) 0.9137(4) 0.4392(4) 0.0477(13) Uani 1 1 d . . .
H10A H 0.0672 1.0001 0.4402 0.072 Uiso 1 1 calc R . .
H10B H 0.0690 0.8838 0.5015 0.072 Uiso 1 1 calc R . .
H10C H 0.0193 0.8854 0.4066 0.072 Uiso 1 1 calc R . .
C11 C 0.1469(3) 0.9333(4) 0.3018(3) 0.0450(12) Uani 1 1 d . . .
H11A H 0.1408 1.0183 0.3111 0.067 Uiso 1 1 calc R . .
H11B H 0.1060 0.9054 0.2579 0.067 Uiso 1 1 calc R . .
H11C H 0.1987 0.9174 0.2788 0.067 Uiso 1 1 calc R . .
C12 C 0.0599(2) 0.6399(4) 0.3297(3) 0.0321(10) Uani 1 1 d . . .
H12A H 0.0744 0.5559 0.3183 0.039 Uiso 1 1 calc R . .
C13 C -0.0122(3) 0.6329(5) 0.3866(4) 0.0493(13) Uani 1 1 d . . .
H13A H -0.0556 0.5959 0.3510 0.074 Uiso 1 1 calc R . .
H13B H -0.0276 0.7126 0.4043 0.074 Uiso 1 1 calc R . .
H13C H 0.0003 0.5858 0.4411 0.074 Uiso 1 1 calc R . .
C14 C 0.0395(3) 0.6914(4) 0.2355(3) 0.0441(12) Uani 1 1 d . . .
H14A H -0.0084 0.6540 0.2098 0.066 Uiso 1 1 calc R . .
H14B H 0.0828 0.6766 0.1960 0.066 Uiso 1 1 calc R . .
H14C H 0.0310 0.7766 0.2406 0.066 Uiso 1 1 calc R . .
C15 C 0.3148(2) 0.5258(4) 0.5386(3) 0.0270(9) Uani 1 1 d . . .
H15A H 0.3238 0.4558 0.5778 0.032 Uiso 1 1 calc R . .
H15B H 0.2993 0.5919 0.5776 0.032 Uiso 1 1 calc R . .
C16 C 0.3912(2) 0.5575(4) 0.4957(3) 0.0288(9) Uani 1 1 d . . .
H16A H 0.4139 0.4854 0.4698 0.035 Uiso 1 1 calc R . .
H16B H 0.4290 0.5875 0.5434 0.035 Uiso 1 1 calc R . .
C17 C 0.4742(2) 0.6621(4) 0.3532(3) 0.0285(9) Uani 1 1 d . . .
H17A H 0.5168 0.6612 0.4023 0.034 Uiso 1 1 calc R . .
C18 C 0.4875(3) 0.7688(4) 0.2904(3) 0.0411(12) Uani 1 1 d . . .
H18A H 0.5388 0.7614 0.2641 0.062 Uiso 1 1 calc R . .
H18B H 0.4859 0.8419 0.3257 0.062 Uiso 1 1 calc R . .
H18C H 0.4462 0.7705 0.2418 0.062 Uiso 1 1 calc R . .
C19 C 0.4798(3) 0.5493(4) 0.2972(3) 0.0390(11) Uani 1 1 d . . .
H19A H 0.5307 0.5467 0.2694 0.058 Uiso 1 1 calc R . .
H19B H 0.4376 0.5484 0.2496 0.058 Uiso 1 1 calc R . .
H19C H 0.4747 0.4806 0.3366 0.058 Uiso 1 1 calc R . .
C20 C 0.3764(2) 0.8111(4) 0.4684(3) 0.0284(9) Uani 1 1 d . . .
H20A H 0.3329 0.8026 0.5108 0.034 Uiso 1 1 calc R . .
C21 C 0.4499(3) 0.8372(4) 0.5293(3) 0.0403(11) Uani 1 1 d . . .
H21A H 0.4437 0.9133 0.5596 0.060 Uiso 1 1 calc R . .
H21B H 0.4960 0.8402 0.4923 0.060 Uiso 1 1 calc R . .
H21C H 0.4571 0.7749 0.5749 0.060 Uiso 1 1 calc R . .
C22 C 0.3531(3) 0.9155(4) 0.4082(3) 0.0393(11) Uani 1 1 d . . .
H22A H 0.3531 0.9875 0.4448 0.059 Uiso 1 1 calc R . .
H22B H 0.3005 0.9022 0.3802 0.059 Uiso 1 1 calc R . .
H22C H 0.3908 0.9239 0.3608 0.059 Uiso 1 1 calc R . .

loop_
_atom_site_aniso_label
_atom_site_aniso_U_11
_atom_site_aniso_U_22
_atom_site_aniso_U_33
_atom_site_aniso_U_23
_atom_site_aniso_U_13
_atom_site_aniso_U_12
Co1 0.0234(3) 0.0212(3) 0.0196(3) 0.0003(2) -0.0006(2) 0.0005(2)
Cl1 0.0495(7) 0.0344(6) 0.0248(6) 0.0085(5) 0.0019(5) 0.0015(5)
Si1 0.0367(7) 0.0214(6) 0.0228(6) 0.0021(5) -0.0008(5) -0.0052(5)
P1 0.0230(5) 0.0286(6) 0.0241(6) -0.0022(5) -0.0004(4) 0.0026(4)
P2 0.0228(5) 0.0248(6) 0.0216(6) 0.0012(4) -0.0003(4) -0.0016(4)
N1 0.0343(19) 0.031(2) 0.0209(18) -0.0022(15) -0.0027(15) -0.0036(15)
N2 0.0241(18) 0.0266(19) 0.0213(17) -0.0031(15) 0.0001(14) 0.0010(14)
C1 0.034(2) 0.028(2) 0.028(2) -0.0038(19) -0.0012(19) 0.0015(18)
C2 0.093(4) 0.034(3) 0.036(3) -0.006(2) -0.007(3) -0.009(3)
C3 0.054(3) 0.052(3) 0.036(3) -0.017(2) 0.009(2) -0.003(2)
C4 0.040(3) 0.053(3) 0.039(3) -0.020(3) -0.014(2) 0.006(2)
C5 0.053(3) 0.026(3) 0.042(3) -0.001(2) -0.006(2) 0.006(2)
C6 0.072(4) 0.033(3) 0.041(3) -0.001(2) 0.003(3) -0.024(2)
C7 0.028(2) 0.038(3) 0.025(2) 0.0023(19) 0.0039(18) -0.0049(18)
C8 0.022(2) 0.043(3) 0.018(2) -0.0008(19) 0.0031(17) 0.0018(18)
C9 0.030(2) 0.031(3) 0.044(3) -0.007(2) -0.003(2) 0.0065(18)
C10 0.043(3) 0.041(3) 0.059(3) -0.016(3) 0.003(2) 0.014(2)
C11 0.050(3) 0.030(3) 0.054(3) 0.004(2) -0.005(2) 0.010(2)
C12 0.029(2) 0.038(3) 0.029(2) 0.000(2) -0.0003(19) -0.0014(18)
C13 0.025(2) 0.068(4) 0.054(3) -0.001(3) -0.003(2) -0.009(2)
C14 0.043(3) 0.048(3) 0.041(3) -0.004(2) -0.011(2) 0.001(2)
C15 0.031(2) 0.031(2) 0.018(2) 0.0020(17) -0.0024(17) -0.0059(17)
C16 0.029(2) 0.028(2) 0.029(2) 0.0041(19) -0.0041(18) -0.0027(17)
C17 0.019(2) 0.037(2) 0.030(2) -0.0009(19) 0.0016(17) -0.0016(17)
C18 0.038(3) 0.043(3) 0.044(3) 0.002(2) 0.012(2) -0.007(2)
C19 0.034(3) 0.045(3) 0.038(3) -0.004(2) 0.006(2) 0.006(2)
C20 0.027(2) 0.031(2) 0.027(2) -0.0044(18) 0.0039(18) -0.0041(17)
C21 0.041(3) 0.042(3) 0.037(3) -0.011(2) -0.003(2) -0.008(2)
C22 0.045(3) 0.031(3) 0.042(3) -0.004(2) 0.008(2) -0.005(2)

loop_
_atom_type_symbol
_atom_type_description
_atom_type_scat_dispersion_real
_atom_type_scat_dispersion_imag
_atom_type_scat_source
C C 0.0033 0.0016 'International Tables Vol C Tables 4.2.6.8 and 6.1.1.4'
H H 0.0000 0.0000 'International Tables Vol C Tables 4.2.6.8 and 6.1.1.4'
N N 0.0061 0.0033 'International Tables Vol C Tables 4.2.6.8 and 6.1.1.4'
Si Si 0.0817 0.0704 'International Tables Vol C Tables 4.2.6.8 and 6.1.1.4'
P P 0.1023 0.0942 'International Tables Vol C Tables 4.2.6.8 and 6.1.1.4'
Cl Cl 0.1484 0.1585 'International Tables Vol C Tables 4.2.6.8 and 6.1.1.4'
Co Co 0.3494 0.9721 'International Tables Vol C Tables 4.2.6.8 and 6.1.1.4'

loop_
_geom_angle_atom_site_label_1
_geom_angle_atom_site_label_2
_geom_angle_atom_site_label_3
_geom_angle
_geom_angle_site_symmetry_1
_geom_angle_site_symmetry_3
_geom_angle_publ_flag
N1 Co1 Cl1 112.99(10) . . ?
N1 Co1 P2 117.47(10) . . ?
Cl1 Co1 P2 99.64(4) . . ?
N1 Co1 P1 112.65(10) . . ?
Cl1 Co1 P1 102.73(4) . . ?
P2 Co1 P1 109.69(4) . . ?
N1 Si1 N2 101.38(17) . . ?
N1 Si1 C5 115.96(19) . . ?
N2 Si1 C5 110.07(18) . . ?
N1 Si1 C6 117.0(2) . . ?
N2 Si1 C6 108.3(2) . . ?
C5 Si1 C6 103.9(2) . . ?
C8 P1 C12 105.00(19) . . ?
C8 P1 C9 102.4(2) . . ?
C12 P1 C9 110.8(2) . . ?
C8 P1 Co1 105.71(13) . . ?
C12 P1 Co1 108.43(14) . . ?
C9 P1 Co1 122.75(14) . . ?
C16 P2 C17 101.36(19) . . ?
C16 P2 C20 104.0(2) . . ?
C17 P2 C20 106.69(19) . . ?
C16 P2 Co1 105.69(13) . . ?
C17 P2 Co1 119.70(14) . . ?
C20 P2 Co1 117.05(14) . . ?
C1 N1 Si1 127.8(3) . . ?
C1 N1 Co1 125.9(3) . . ?
Si1 N1 Co1 106.15(17) . . ?
C7 N2 C15 110.4(3) . . ?
C7 N2 Si1 117.1(3) . . ?
C15 N2 Si1 122.5(3) . . ?
N1 C1 C3 110.9(3) . . ?
N1 C1 C4 109.1(3) . . ?
C3 C1 C4 109.1(4) . . ?
N1 C1 C2 112.4(4) . . ?
C3 C1 C2 108.3(4) . . ?
C4 C1 C2 106.9(4) . . ?
C1 C2 H2A 109.5 . . ?
C1 C2 H2B 109.5 . . ?
H2A C2 H2B 109.5 . . ?
C1 C2 H2C 109.5 . . ?
H2A C2 H2C 109.5 . . ?
H2B C2 H2C 109.5 . . ?
C1 C3 H3A 109.5 . . ?
C1 C3 H3B 109.5 . . ?
H3A C3 H3B 109.5 . . ?
C1 C3 H3C 109.5 . . ?
H3A C3 H3C 109.5 . . ?
H3B C3 H3C 109.5 . . ?
C1 C4 H4A 109.5 . . ?
C1 C4 H4B 109.5 . . ?
H4A C4 H4B 109.5 . . ?
C1 C4 H4C 109.5 . . ?
H4A C4 H4C 109.5 . . ?
H4B C4 H4C 109.5 . . ?
Si1 C5 H5A 109.5 . . ?
Si1 C5 H5B 109.5 . . ?
H5A C5 H5B 109.5 . . ?
Si1 C5 H5C 109.5 . . ?
H5A C5 H5C 109.5 . . ?
H5B C5 H5C 109.5 . . ?
Si1 C6 H6A 109.5 . . ?
Si1 C6 H6B 109.5 . . ?
H6A C6 H6B 109.5 . . ?
Si1 C6 H6C 109.5 . . ?
H6A C6 H6C 109.5 . . ?
H6B C6 H6C 109.5 . . ?
N2 C7 C8 114.0(3) . . ?
N2 C7 H7A 108.8 . . ?
C8 C7 H7A 108.8 . . ?
N2 C7 H7B 108.8 . . ?
C8 C7 H7B 108.8 . . ?
H7A C7 H7B 107.7 . . ?
C7 C8 P1 110.2(3) . . ?
C7 C8 H8A 109.6 . . ?
P1 C8 H8A 109.6 . . ?
C7 C8 H8B 109.6 . . ?
P1 C8 H8B 109.6 . . ?
H8A C8 H8B 108.1 . . ?
C11 C9 C10 110.7(4) . . ?
C11 C9 P1 113.5(3) . . ?
C10 C9 P1 116.0(3) . . ?
C11 C9 H9A 105.2 . . ?
C10 C9 H9A 105.2 . . ?
P1 C9 H9A 105.2 . . ?
C9 C10 H10A 109.5 . . ?
C9 C10 H10B 109.5 . . ?
H10A C10 H10B 109.5 . . ?
C9 C10 H10C 109.5 . . ?
H10A C10 H10C 109.5 . . ?
H10B C10 H10C 109.5 . . ?
C9 C11 H11A 109.5 . . ?
C9 C11 H11B 109.5 . . ?
H11A C11 H11B 109.5 . . ?
C9 C11 H11C 109.5 . . ?
H11A C11 H11C 109.5 . . ?
H11B C11 H11C 109.5 . . ?
C13 C12 C14 111.6(4) . . ?
C13 C12 P1 117.7(3) . . ?
C14 C12 P1 111.8(3) . . ?
C13 C12 H12A 104.8 . . ?
C14 C12 H12A 104.8 . . ?
P1 C12 H12A 104.8 . . ?
C12 C13 H13A 109.5 . . ?
C12 C13 H13B 109.5 . . ?
H13A C13 H13B 109.5 . . ?
C12 C13 H13C 109.5 . . ?
H13A C13 H13C 109.5 . . ?
H13B C13 H13C 109.5 . . ?
C12 C14 H14A 109.5 . . ?
C12 C14 H14B 109.5 . . ?
H14A C14 H14B 109.5 . . ?
C12 C14 H14C 109.5 . . ?
H14A C14 H14C 109.5 . . ?
H14B C14 H14C 109.5 . . ?
N2 C15 C16 113.7(3) . . ?
N2 C15 H15A 108.8 . . ?
C16 C15 H15A 108.8 . . ?
N2 C15 H15B 108.8 . . ?
C16 C15 H15B 108.8 . . ?
H15A C15 H15B 107.7 . . ?
C15 C16 P2 113.0(3) . . ?
C15 C16 H16A 109.0 . . ?
P2 C16 H16A 109.0 . . ?
C15 C16 H16B 109.0 . . ?
P2 C16 H16B 109.0 . . ?
H16A C16 H16B 107.8 . . ?
C19 C17 C18 108.3(4) . . ?
C19 C17 P2 110.3(3) . . ?
C18 C17 P2 112.1(3) . . ?
C19 C17 H17A 108.7 . . ?
C18 C17 H17A 108.7 . . ?
P2 C17 H17A 108.7 . . ?
C17 C18 H18A 109.5 . . ?
C17 C18 H18B 109.5 . . ?
H18A C18 H18B 109.5 . . ?
C17 C18 H18C 109.5 . . ?
H18A C18 H18C 109.5 . . ?
H18B C18 H18C 109.5 . . ?
C17 C19 H19A 109.5 . . ?
C17 C19 H19B 109.5 . . ?
H19A C19 H19B 109.5 . . ?
C17 C19 H19C 109.5 . . ?
H19A C19 H19C 109.5 . . ?
H19B C19 H19C 109.5 . . ?
C22 C20 C21 111.9(4) . . ?
C22 C20 P2 113.1(3) . . ?
C21 C20 P2 115.2(3) . . ?
C22 C20 H20A 105.2 . . ?
C21 C20 H20A 105.2 . . ?
P2 C20 H20A 105.2 . . ?
C20 C21 H21A 109.5 . . ?
C20 C21 H21B 109.5 . . ?
H21A C21 H21B 109.5 . . ?
C20 C21 H21C 109.5 . . ?
H21A C21 H21C 109.5 . . ?
H21B C21 H21C 109.5 . . ?
C20 C22 H22A 109.5 . . ?
C20 C22 H22B 109.5 . . ?
H22A C22 H22B 109.5 . . ?
C20 C22 H22C 109.5 . . ?
H22A C22 H22C 109.5 . . ?
H22B C22 H22C 109.5 . . ?

loop_
_geom_bond_atom_site_label_1
_geom_bond_atom_site_label_2
_geom_bond_distance
_geom_bond_site_symmetry_2
_geom_bond_publ_flag
Co1 N1 1.962(4) . ?
Co1 Cl1 2.3200(12) . ?
Co1 P2 2.3919(12) . ?
Co1 P1 2.3974(12) . ?
Si1 N1 1.690(3) . ?
Si1 N2 1.771(3) . ?
Si1 C5 1.892(4) . ?
Si1 C6 1.900(5) . ?
P1 C8 1.832(4) . ?
P1 C12 1.847(4) . ?
P1 C9 1.859(4) . ?
P2 C16 1.842(4) . ?
P2 C17 1.849(4) . ?
P2 C20 1.854(4) . ?
N1 C1 1.471(5) . ?
N2 C7 1.473(5) . ?
N2 C15 1.486(5) . ?
C1 C3 1.520(6) . ?
C1 C4 1.524(6) . ?
C1 C2 1.536(6) . ?
C2 H2A 0.9800 . ?
C2 H2B 0.9800 . ?
C2 H2C 0.9800 . ?
C3 H3A 0.9800 . ?
C3 H3B 0.9800 . ?
C3 H3C 0.9800 . ?
C4 H4A 0.9800 . ?
C4 H4B 0.9800 . ?
C4 H4C 0.9800 . ?
C5 H5A 0.9800 . ?
C5 H5B 0.9800 . ?
C5 H5C 0.9800 . ?
C6 H6A 0.9800 . ?
C6 H6B 0.9800 . ?
C6 H6C 0.9800 . ?
C7 C8 1.526(6) . ?
C7 H7A 0.9900 . ?
C7 H7B 0.9900 . ?
C8 H8A 0.9900 . ?
C8 H8B 0.9900 . ?
C9 C11 1.517(7) . ?
C9 C10 1.536(6) . ?
C9 H9A 1.0000 . ?
C10 H10A 0.9800 . ?
C10 H10B 0.9800 . ?
C10 H10C 0.9800 . ?
C11 H11A 0.9800 . ?
C11 H11B 0.9800 . ?
C11 H11C 0.9800 . ?
C12 C13 1.528(6) . ?
C12 C14 1.533(6) . ?
C12 H12A 1.0000 . ?
C13 H13A 0.9800 . ?
C13 H13B 0.9800 . ?
C13 H13C 0.9800 . ?
C14 H14A 0.9800 . ?
C14 H14B 0.9800 . ?
C14 H14C 0.9800 . ?
C15 C16 1.522(5) . ?
C15 H15A 0.9900 . ?
C15 H15B 0.9900 . ?
C16 H16A 0.9900 . ?
C16 H16B 0.9900 . ?
C17 C19 1.530(6) . ?
C17 C18 1.547(6) . ?
C17 H17A 1.0000 . ?
C18 H18A 0.9800 . ?
C18 H18B 0.9800 . ?
C18 H18C 0.9800 . ?
C19 H19A 0.9800 . ?
C19 H19B 0.9800 . ?
C19 H19C 0.9800 . ?
C20 C22 1.521(6) . ?
C20 C21 1.533(6) . ?
C20 H20A 1.0000 . ?
C21 H21A 0.9800 . ?
C21 H21B 0.9800 . ?
C21 H21C 0.9800 . ?
C22 H22A 0.9800 . ?
C22 H22B 0.9800 . ?
C22 H22C 0.9800 . ?

loop_
_geom_torsion_atom_site_label_1
_geom_torsion_atom_site_label_2
_geom_torsion_atom_site_label_3
_geom_torsion_atom_site_label_4
_geom_torsion
_geom_torsion_site_symmetry_1
_geom_torsion_site_symmetry_2
_geom_torsion_site_symmetry_3
_geom_torsion_site_symmetry_4
_geom_torsion_publ_flag
N1 Co1 P1 C8 76.35(18) . . . . ?
Cl1 Co1 P1 C8 -161.77(15) . . . . ?
P2 Co1 P1 C8 -56.51(15) . . . . ?
N1 Co1 P1 C12 -35.81(18) . . . . ?
Cl1 Co1 P1 C12 86.07(15) . . . . ?
P2 Co1 P1 C12 -168.66(15) . . . . ?
N1 Co1 P1 C9 -167.1(2) . . . . ?
Cl1 Co1 P1 C9 -45.26(19) . . . . ?
P2 Co1 P1 C9 60.00(19) . . . . ?
N1 Co1 P2 C16 -40.47(18) . . . . ?
Cl1 Co1 P2 C16 -162.80(14) . . . . ?
P1 Co1 P2 C16 89.84(15) . . . . ?
N1 Co1 P2 C17 72.8(2) . . . . ?
Cl1 Co1 P2 C17 -49.49(17) . . . . ?
P1 Co1 P2 C17 -156.84(16) . . . . ?
N1 Co1 P2 C20 -155.66(18) . . . . ?
Cl1 Co1 P2 C20 82.00(16) . . . . ?
P1 Co1 P2 C20 -25.35(16) . . . . ?
N2 Si1 N1 C1 -173.2(3) . . . . ?
C5 Si1 N1 C1 67.6(4) . . . . ?
C6 Si1 N1 C1 -55.7(4) . . . . ?
N2 Si1 N1 Co1 11.01(19) . . . . ?
C5 Si1 N1 Co1 -108.1(2) . . . . ?
C6 Si1 N1 Co1 128.5(2) . . . . ?
Cl1 Co1 N1 C1 -5.9(3) . . . . ?
P2 Co1 N1 C1 -121.1(3) . . . . ?
P1 Co1 N1 C1 110.0(3) . . . . ?
Cl1 Co1 N1 Si1 170.01(12) . . . . ?
P2 Co1 N1 Si1 54.81(18) . . . . ?
P1 Co1 N1 Si1 -74.12(17) . . . . ?
N1 Si1 N2 C7 98.6(3) . . . . ?
C5 Si1 N2 C7 -138.1(3) . . . . ?
C6 Si1 N2 C7 -25.1(3) . . . . ?
N1 Si1 N2 C15 -119.2(3) . . . . ?
C5 Si1 N2 C15 4.1(3) . . . . ?
C6 Si1 N2 C15 117.1(3) . . . . ?
Si1 N1 C1 C3 -115.5(4) . . . . ?
Co1 N1 C1 C3 59.5(4) . . . . ?
Si1 N1 C1 C4 124.4(4) . . . . ?
Co1 N1 C1 C4 -60.7(4) . . . . ?
Si1 N1 C1 C2 6.0(5) . . . . ?
Co1 N1 C1 C2 -179.1(3) . . . . ?
C15 N2 C7 C8 82.6(4) . . . . ?
Si1 N2 C7 C8 -130.9(3) . . . . ?
N2 C7 C8 P1 57.3(4) . . . . ?
C12 P1 C8 C7 73.1(3) . . . . ?
C9 P1 C8 C7 -171.0(3) . . . . ?
Co1 P1 C8 C7 -41.4(3) . . . . ?
C8 P1 C9 C11 172.4(3) . . . . ?
C12 P1 C9 C11 -76.0(4) . . . . ?
Co1 P1 C9 C11 54.3(4) . . . . ?
C8 P1 C9 C10 -57.7(4) . . . . ?
C12 P1 C9 C10 53.8(4) . . . . ?
Co1 P1 C9 C10 -175.8(3) . . . . ?
C8 P1 C12 C13 36.5(4) . . . . ?
C9 P1 C12 C13 -73.4(4) . . . . ?
Co1 P1 C12 C13 149.1(3) . . . . ?
C8 P1 C12 C14 167.5(3) . . . . ?
C9 P1 C12 C14 57.6(4) . . . . ?
Co1 P1 C12 C14 -79.9(3) . . . . ?
C7 N2 C15 C16 -150.9(3) . . . . ?
Si1 N2 C15 C16 64.8(4) . . . . ?
N2 C15 C16 P2 48.4(4) . . . . ?
C17 P2 C16 C15 -168.0(3) . . . . ?
C20 P2 C16 C15 81.4(3) . . . . ?
Co1 P2 C16 C15 -42.5(3) . . . . ?
C16 P2 C17 C19 73.4(3) . . . . ?
C20 P2 C17 C19 -178.1(3) . . . . ?
Co1 P2 C17 C19 -42.2(4) . . . . ?
C16 P2 C17 C18 -165.9(3) . . . . ?
C20 P2 C17 C18 -57.3(4) . . . . ?
Co1 P2 C17 C18 78.5(3) . . . . ?
C16 P2 C20 C22 -170.8(3) . . . . ?
C17 P2 C20 C22 82.6(3) . . . . ?
Co1 P2 C20 C22 -54.6(3) . . . . ?
C16 P2 C20 C21 58.7(3) . . . . ?
C17 P2 C20 C21 -47.9(4) . . . . ?
Co1 P2 C20 C21 174.8(3) . . . . ?
